data_4129585
loop_
_publ_author_name
'Hong, Benke'
'Li, Chao'
'Wang, Zhen'
'Chen, Jie'
'Li, Houhua'
'Lei, Xiaoguang'

_publ_section_title
;
 Enantioselective Total Synthesis of (-)-Incarviatone A.
;
_journal_issue 37
_journal_name_full 'Journal of the American Chemical Society'
_journal_page_first 11946
_journal_page_last 11949
_journal_paper_doi 10.1021/jacs.5b08551
_journal_volume 137
_journal_year 2015
_chemical_absolute_configuration unk
_chemical_formula_moiety 'C11 H11 I O2'
_chemical_formula_sum 'C11 H11 I O2'
_chemical_formula_weight 302.10
_space_group_crystal_system monoclinic
_space_group_IT_number 4
_space_group_name_Hall 'P 2yb'
_space_group_name_H-M_alt 'P 1 21 1'
_atom_sites_solution_hydrogens geom
_atom_sites_solution_primary iterative
_audit_creation_date 2015-06-30
_audit_creation_method
;
Olex2 1.2
(compiled 2015.01.26 svn.r3150 for OlexSys, GUI svn.r4998)
;
_cell_angle_alpha 90
_cell_angle_beta 91.269(10)
_cell_angle_gamma 90
_cell_formula_units_Z 4
_cell_length_a 8.6632(10)
_cell_length_b 7.4512(8)
_cell_length_c 16.987(2)
_cell_measurement_reflns_used 1854
_cell_measurement_temperature 100.00(10)
_cell_measurement_theta_max 27.1250
_cell_measurement_theta_min 3.3970
_cell_volume 1096.3(2)
_computing_cell_refinement
;
CrysAlisPro, Agilent Technologies,
Version 1.171.36.32 (release 02-08-2013 CrysAlis171 .NET)
(compiled Aug  2 2013,16:46:58)
;
_computing_data_collection
;
CrysAlisPro, Agilent Technologies,
Version 1.171.36.32 (release 02-08-2013 CrysAlis171 .NET)
(compiled Aug  2 2013,16:46:58)
;
_computing_data_reduction
;
CrysAlisPro, Agilent Technologies,
Version 1.171.36.32 (release 02-08-2013 CrysAlis171 .NET)
(compiled Aug  2 2013,16:46:58)
;
_computing_molecular_graphics 'Olex2 (Dolomanov et al., 2009)'
_computing_publication_material 'Olex2 (Dolomanov et al., 2009)'
_computing_structure_refinement 'ShelXL (Sheldrick, 2008)'
_computing_structure_solution
;
Superflip (Palatinus & Chapuis, 2007;Palatinus & van der Lee, 2008;
Palatinus et al., 2012)
;
_diffrn_ambient_temperature 100.00(10)
_diffrn_detector_area_resol_mean 10.3914
_diffrn_measured_fraction_theta_full 0.996
_diffrn_measured_fraction_theta_max 0.997
_diffrn_measurement_details
;
#__ type_ start__ end____ width___ exp.time_
  1 omega  -12.00   83.00   1.0000    1.0000
omega____ theta____ kappa____ phi______ frames
    -       10.7017   38.0000  120.0000 95

#__ type_ start__ end____ width___ exp.time_
  2 omega  -82.00    5.00   1.0000    1.0000
omega____ theta____ kappa____ phi______ frames
    -      -11.8735  -77.0000 -120.0000 87

#__ type_ start__ end____ width___ exp.time_
  3 omega  -19.00    6.00   1.0000    1.0000
omega____ theta____ kappa____ phi______ frames
    -      -11.8735  -99.0000 -180.0000 25
;
_diffrn_measurement_device_type 'SuperNova, Dual, Cu at zero, Atlas'
_diffrn_measurement_method '\w scans'
_diffrn_orient_matrix_UB_11 -0.0401830000
_diffrn_orient_matrix_UB_12 0.0455105000
_diffrn_orient_matrix_UB_13 0.0300133000
_diffrn_orient_matrix_UB_21 -0.0015895000
_diffrn_orient_matrix_UB_22 -0.0800945000
_diffrn_orient_matrix_UB_23 0.0224207000
_diffrn_orient_matrix_UB_31 0.0712746000
_diffrn_orient_matrix_UB_32 0.0238906000
_diffrn_orient_matrix_UB_33 0.0185450000
_diffrn_radiation_monochromator mirror
_diffrn_radiation_type MoK\a
_diffrn_radiation_wavelength 0.71073
_diffrn_reflns_av_R_equivalents 0.0831
_diffrn_reflns_av_unetI/netI 0.1156
_diffrn_reflns_Laue_measured_fraction_full 0.996
_diffrn_reflns_Laue_measured_fraction_max 0.997
_diffrn_reflns_limit_h_max 8
_diffrn_reflns_limit_h_min -10
_diffrn_reflns_limit_k_max 8
_diffrn_reflns_limit_k_min -9
_diffrn_reflns_limit_l_max 18
_diffrn_reflns_limit_l_min -20
_diffrn_reflns_number 5319
_diffrn_reflns_point_group_measured_fraction_full 0.847
_diffrn_reflns_point_group_measured_fraction_max 0.837
_diffrn_reflns_theta_full 25.242
_diffrn_reflns_theta_max 26.021
_diffrn_reflns_theta_min 2.985
_diffrn_source 'SuperNova (Mo) X-ray Source'
_exptl_absorpt_coefficient_mu 2.893
_exptl_absorpt_correction_T_max 1.00000
_exptl_absorpt_correction_T_min 0.19886
_exptl_absorpt_correction_type multi-scan
_exptl_absorpt_process_details
;
CrysAlisPro, Agilent Technologies,
Version 1.171.36.32 (release 02-08-2013 CrysAlis171 .NET)
(compiled Aug  2 2013,16:46:58)
Empirical absorption correction using spherical harmonics,
 implemented in SCALE3 ABSPACK scaling algorithm.
;
_exptl_crystal_colour
;
;
_exptl_crystal_density_diffrn 1.830
_exptl_crystal_description
;
;
_exptl_crystal_F_000 584
_exptl_crystal_size_max 0.1
_exptl_crystal_size_mid 0.1
_exptl_crystal_size_min 0.05
_refine_diff_density_max 1.518
_refine_diff_density_min -2.381
_refine_diff_density_rms 0.229
_refine_ls_abs_structure_details
;
 Classical Flack method preferred over Parsons because s.u. lower.
;
_refine_ls_abs_structure_Flack 0.00(8)
_refine_ls_extinction_method none
_refine_ls_goodness_of_fit_ref 1.048
_refine_ls_hydrogen_treatment constr
_refine_ls_matrix_type full
_refine_ls_number_parameters 255
_refine_ls_number_reflns 3604
_refine_ls_number_restraints 27
_refine_ls_restrained_S_all 1.047
_refine_ls_R_factor_all 0.0825
_refine_ls_R_factor_gt 0.0718
_refine_ls_shift/su_max 0.000
_refine_ls_shift/su_mean 0.000
_refine_ls_structure_factor_coef Fsqd
_refine_ls_weighting_details 'w=1/[\s^2^(Fo^2^)+(0.0838P)^2^] where P=(Fo^2^+2Fc^2^)/3'
_refine_ls_weighting_scheme calc
_refine_ls_wR_factor_gt 0.1587
_refine_ls_wR_factor_ref 0.1702
_reflns_Friedel_coverage 0.553
_reflns_Friedel_fraction_full 0.671
_reflns_Friedel_fraction_max 0.648
_reflns_number_gt 3094
_reflns_number_total 3604
_reflns_threshold_expression 'I > 2\s(I)'
_cod_data_source_file ja5b08551_si_002.cif
_cod_data_source_block exp_5371
_cod_original_cell_volume 1096.2(2)
_cod_database_code 4129585
_shelxl_version_number 2014-3
_chemical_oxdiff_formula C11O2I1
_shelx_space_group_comment
;
The symmetry employed for this shelxl refinement is uniquely defined
by the following loop, which should always be used as a source of
symmetry information in preference to the above space-group names.
They are only intended as comments.
;
_shelx_estimated_absorpt_t_max 0.869
_shelx_estimated_absorpt_t_min 0.761
_reflns_odcompleteness_completeness 99.61
_reflns_odcompleteness_iscentric 1
_reflns_odcompleteness_theta 25.97
_olex2_refinement_description
;
1. Fixed Uiso
 At 1.2 times of:
  All C(H) groups, All C(H,H) groups
 At 1.5 times of:
  All C(H,H,H) groups, All O(H) groups
2. Restrained distances
 C1-C9
 1.54 with sigma of 0.01
 C20-C19
 1.54 with sigma of 0.01
3. Uiso/Uaniso restraints and constraints
Uanis(O1) \\sim Ueq: with sigma of 0.1 and sigma for terminal atoms of 0.008
Uanis(C7) \\sim Ueq: with sigma of 0.008 and sigma for terminal atoms of 0.2
Uanis(C1) \\sim Ueq: with sigma of 0.005 and sigma for terminal atoms of 0.2
Uanis(C4) \\sim Ueq: with sigma of 0.008 and sigma for terminal atoms of 0.2
4.a Ternary CH refined with riding coordinates:
 C1(H1), C9(H9), C12(H12), C20(H20)
4.b Secondary CH2 refined with riding coordinates:
 C8(H8A,H8B), C19(H19A,H19B)
4.c Aromatic/amide H refined with riding coordinates:
 C4(H4), C5(H5), C6(H6), C15(H15), C16(H16), C17(H17)
4.d Tetrahedral OH refined with riding coordinates:
 O2(H2), O4(H4A)
4.e Idealised Me refined as rotating group:
 C10(H10A,H10B,H10C), C21(H21A,H21B,H21C)
;
_olex2_submission_special_instructions 'No special instructions were received'

loop_
_space_group_symop_operation_xyz
'x, y, z'
'-x, y+1/2, -z'

loop_
_atom_site_label
_atom_site_type_symbol
_atom_site_fract_x
_atom_site_fract_y
_atom_site_fract_z
_atom_site_U_iso_or_equiv
_atom_site_adp_type
_atom_site_occupancy
_atom_site_site_symmetry_order
_atom_site_calc_flag
_atom_site_refinement_flags_posn
_atom_site_refinement_flags_adp
H1 H 0.6843 0.3269 0.9385 0.024 Uiso 1 1 calc R .
H2 H 0.4811 0.6053 0.8326 0.050 Uiso 1 1 calc R .
H4 H 1.2262 0.3732 0.8749 0.027 Uiso 1 1 calc R .
H5 H 1.2558 0.0915 0.8227 0.036 Uiso 1 1 calc R .
H6 H 1.0401 -0.0845 0.7869 0.028 Uiso 1 1 calc R .
H8A H 0.7279 -0.1204 0.8249 0.031 Uiso 1 1 calc R .
H8B H 0.6945 0.0204 0.7546 0.031 Uiso 1 1 calc R .
H9 H 0.5165 0.1341 0.8342 0.028 Uiso 1 1 calc R .
H10A H 0.5343 -0.1019 0.9263 0.073 Uiso 1 1 calc GR .
H10B H 0.5184 0.0848 0.9720 0.073 Uiso 1 1 calc GR .
H10C H 0.6832 -0.0110 0.9670 0.073 Uiso 1 1 calc GR .
C1 C 0.6957(16) 0.2952(19) 0.8817(11) 0.020(3) Uani 1 1 d D U
C2 C 0.8637(17) 0.262(2) 0.8639(11) 0.022(4) Uani 1 1 d . .
C3 C 0.9915(17) 0.362(2) 0.8819(10) 0.019(3) Uani 1 1 d . .
C4 C 1.1383(18) 0.300(2) 0.8642(10) 0.022(4) Uani 1 1 d . U
C5 C 1.1550(17) 0.136(3) 0.8317(11) 0.030(4) Uani 1 1 d . .
C6 C 1.0264(18) 0.029(2) 0.8110(10) 0.023(4) Uani 1 1 d . .
C7 C 0.8787(16) 0.093(2) 0.8261(9) 0.020(3) Uani 1 1 d . U
C8 C 0.7259(18) 0.008(2) 0.8107(11) 0.025(4) Uani 1 1 d . .
C9 C 0.6163(16) 0.112(2) 0.8634(10) 0.023(3) Uani 1 1 d D .
C10 C 0.585(2) 0.012(3) 0.9388(15) 0.049(6) Uani 1 1 d . .
C11 C 0.6252(17) 0.438(2) 0.8303(10) 0.019(3) Uani 1 1 d . .
O1 O 0.6616(14) 0.4600(18) 0.7619(8) 0.036(3) Uani 1 1 d . U
O2 O 0.5172(13) 0.5284(17) 0.8642(7) 0.033(3) Uani 1 1 d . .
I1 I 0.96724(12) 0.60796(14) 0.93925(8) 0.0323(4) Uani 1 1 d . .
H4A H 0.4352 0.1321 0.3018 0.047 Uiso 1 1 calc R .
H12 H 0.7898 0.4281 0.3214 0.023 Uiso 1 1 calc R .
H15 H 0.9967 -0.0185 0.5031 0.028 Uiso 1 1 calc R .
H16 H 0.8701 0.0708 0.6171 0.029 Uiso 1 1 calc R .
H17 H 0.6867 0.2959 0.6100 0.029 Uiso 1 1 calc R .
H19A H 0.5813 0.5771 0.5094 0.033 Uiso 1 1 calc R .
H19B H 0.4665 0.4245 0.4752 0.033 Uiso 1 1 calc R .
H20 H 0.5084 0.5500 0.3567 0.024 Uiso 1 1 calc R .
H21A H 0.6409 0.8034 0.4116 0.050 Uiso 1 1 calc GR .
H21B H 0.7170 0.7420 0.3309 0.050 Uiso 1 1 calc GR .
H21C H 0.7982 0.6909 0.4134 0.050 Uiso 1 1 calc GR .
C12 C 0.7025(19) 0.377(2) 0.3519(10) 0.019(3) Uani 1 1 d . .
C13 C 0.7674(16) 0.279(2) 0.4236(10) 0.016(3) Uani 1 1 d . .
C14 C 0.8801(16) 0.146(2) 0.4283(10) 0.020(3) Uani 1 1 d . .
C15 C 0.9187(16) 0.071(3) 0.4999(9) 0.023(3) Uani 1 1 d . .
C16 C 0.8445(16) 0.125(3) 0.5679(10) 0.024(4) Uani 1 1 d . .
C17 C 0.7347(18) 0.256(2) 0.5634(11) 0.024(4) Uani 1 1 d . .
C18 C 0.6920(18) 0.333(2) 0.4915(12) 0.025(4) Uani 1 1 d . .
C19 C 0.5719(19) 0.475(2) 0.4724(10) 0.028(4) Uani 1 1 d D .
C20 C 0.6072(17) 0.535(2) 0.3875(8) 0.020(3) Uani 1 1 d D .
C21 C 0.699(2) 0.708(2) 0.3857(13) 0.033(5) Uani 1 1 d . .
C22 C 0.6038(17) 0.261(2) 0.2978(12) 0.022(4) Uani 1 1 d . .
O3 O 0.6137(13) 0.2710(17) 0.2272(7) 0.026(3) Uani 1 1 d . .
O4 O 0.5054(12) 0.1642(19) 0.3337(8) 0.032(3) Uani 1 1 d . .
I2 I 0.99673(11) 0.07294(14) 0.32591(7) 0.0274(3) Uani 1 1 d . .

loop_
_atom_site_aniso_label
_atom_site_aniso_U_11
_atom_site_aniso_U_22
_atom_site_aniso_U_33
_atom_site_aniso_U_23
_atom_site_aniso_U_13
_atom_site_aniso_U_12
C1 0.019(5) 0.022(6) 0.018(6) 0.003(5) -0.003(5) 0.003(5)
C2 0.024(8) 0.017(8) 0.024(11) 0.005(7) 0.000(7) 0.005(6)
C3 0.021(8) 0.017(8) 0.018(10) -0.007(7) -0.001(7) 0.003(6)
C4 0.024(6) 0.029(7) 0.015(8) 0.004(6) -0.002(6) -0.004(6)
C5 0.018(7) 0.049(12) 0.024(11) 0.001(9) 0.004(7) -0.004(8)
C6 0.031(8) 0.031(10) 0.008(9) -0.001(7) 0.005(6) 0.008(8)
C7 0.026(6) 0.021(7) 0.012(6) 0.004(6) 0.000(5) 0.008(6)
C8 0.031(8) 0.029(9) 0.017(10) 0.002(7) 0.004(7) 0.005(8)
C9 0.026(7) 0.024(8) 0.020(9) -0.003(8) -0.002(6) -0.004(7)
C10 0.059(12) 0.030(11) 0.059(18) 0.004(10) 0.022(12) -0.012(10)
C11 0.024(8) 0.018(8) 0.014(10) -0.002(7) 0.000(7) 0.008(6)
O1 0.035(6) 0.049(7) 0.023(7) 0.005(5) 0.008(5) 0.013(5)
O2 0.044(6) 0.040(7) 0.016(7) 0.000(6) 0.001(5) 0.018(6)
I1 0.0399(6) 0.0261(7) 0.0305(8) -0.0093(6) -0.0065(5) 0.0004(5)
C12 0.027(8) 0.020(8) 0.010(9) -0.001(7) 0.000(7) -0.002(7)
C13 0.011(7) 0.022(8) 0.015(9) 0.004(7) 0.000(6) -0.003(6)
C14 0.023(7) 0.017(8) 0.018(10) 0.000(6) -0.002(6) -0.006(6)
C15 0.026(7) 0.032(9) 0.012(8) -0.004(8) -0.006(6) -0.001(8)
C16 0.026(7) 0.038(10) 0.009(8) 0.008(7) -0.001(6) -0.006(8)
C17 0.027(8) 0.027(9) 0.019(10) -0.002(7) 0.006(7) -0.006(7)
C18 0.020(8) 0.024(9) 0.031(12) -0.016(8) 0.002(7) -0.005(7)
C19 0.031(9) 0.025(9) 0.028(12) 0.004(8) 0.009(8) 0.009(7)
C20 0.022(7) 0.027(9) 0.011(9) 0.002(7) 0.002(6) -0.003(7)
C21 0.039(10) 0.030(10) 0.032(13) -0.008(9) 0.014(9) 0.002(8)
C22 0.018(8) 0.019(8) 0.030(12) 0.001(7) 0.000(7) 0.005(7)
O3 0.034(6) 0.037(7) 0.008(7) 0.001(6) -0.008(5) -0.007(6)
O4 0.031(6) 0.041(8) 0.022(8) 0.001(6) -0.002(5) -0.019(6)
I2 0.0339(6) 0.0270(7) 0.0217(7) 0.0020(5) 0.0080(4) 0.0099(5)

loop_
_atom_type_symbol
_atom_type_description
_atom_type_scat_dispersion_real
_atom_type_scat_dispersion_imag
_atom_type_scat_source
C C 0.0033 0.0016 'International Tables Vol C Tables 4.2.6.8 and 6.1.1.4'
H H 0.0000 0.0000 'International Tables Vol C Tables 4.2.6.8 and 6.1.1.4'
I I -0.4742 1.8119 'International Tables Vol C Tables 4.2.6.8 and 6.1.1.4'
O O 0.0106 0.0060 'International Tables Vol C Tables 4.2.6.8 and 6.1.1.4'

loop_
_geom_angle_atom_site_label_1
_geom_angle_atom_site_label_2
_geom_angle_atom_site_label_3
_geom_angle
C2 C1 H1 110.3
C2 C1 C9 103.8(12)
C9 C1 H1 110.3
C11 C1 H1 110.3
C11 C1 C2 112.4(14)
C11 C1 C9 109.4(13)
C3 C2 C1 130.1(14)
C3 C2 C7 120.3(14)
C7 C2 C1 109.5(13)
C2 C3 C4 120.8(14)
C2 C3 I1 119.7(11)
C4 C3 I1 119.5(12)
C3 C4 H4 120.2
C5 C4 H4 120.2
C5 C4 C3 119.6(15)
C4 C5 H5 119.3
C4 C5 C6 121.5(15)
C6 C5 H5 119.3
C5 C6 H6 120.4
C7 C6 H6 120.4
C7 C6 C5 119.2(16)
C2 C7 C8 111.4(13)
C6 C7 C2 118.6(15)
C6 C7 C8 130.1(17)
H8A C8 H8B 108.9
C7 C8 H8A 110.9
C7 C8 H8B 110.9
C7 C8 C9 104.2(13)
C9 C8 H8A 110.9
C9 C8 H8B 110.9
C1 C9 H9 109.4
C8 C9 H9 109.4
C8 C9 C1 106.5(12)
C10 C9 H9 109.4
C10 C9 C1 110.4(14)
C10 C9 C8 111.7(15)
H10A C10 H10B 109.5
H10A C10 H10C 109.5
H10B C10 H10C 109.5
C9 C10 H10A 109.5
C9 C10 H10B 109.5
C9 C10 H10C 109.5
O1 C11 C1 122.7(15)
O1 C11 O2 123.7(16)
O2 C11 C1 113.5(15)
C11 O2 H2 109.5
C13 C12 H12 109.1
C13 C12 C20 103.8(13)
C20 C12 H12 109.1
C22 C12 H12 109.1
C22 C12 C13 114.0(14)
C22 C12 C20 111.6(13)
C14 C13 C12 129.4(15)
C14 C13 C18 119.8(15)
C18 C13 C12 110.7(14)
C13 C14 I2 119.0(12)
C15 C14 C13 119.8(15)
C15 C14 I2 121.1(11)
C14 C15 H15 119.7
C14 C15 C16 120.6(16)
C16 C15 H15 119.7
C15 C16 H16 120.2
C17 C16 H16 120.2
C17 C16 C15 119.5(16)
C16 C17 H17 119.5
C16 C17 C18 121.1(16)
C18 C17 H17 119.5
C13 C18 C19 110.8(16)
C17 C18 C13 119.1(15)
C17 C18 C19 130.0(16)
H19A C19 H19B 108.9
C18 C19 H19A 110.8
C18 C19 H19B 110.8
C18 C19 C20 104.6(13)
C20 C19 H19A 110.8
C20 C19 H19B 110.8
C12 C20 H20 109.6
C19 C20 H20 109.6
C19 C20 C12 105.1(13)
C21 C20 H20 109.6
C21 C20 C12 110.5(11)
C21 C20 C19 112.3(14)
H21A C21 H21B 109.5
H21A C21 H21C 109.5
H21B C21 H21C 109.5
C20 C21 H21A 109.5
C20 C21 H21B 109.5
C20 C21 H21C 109.5
O3 C22 C12 121.2(15)
O3 C22 O4 124.7(17)
O4 C22 C12 114.0(17)
C22 O4 H4A 109.5

loop_
_geom_bond_atom_site_label_1
_geom_bond_atom_site_label_2
_geom_bond_distance
C1 H1 1.0000
C1 C2 1.51(2)
C1 C9 1.554(11)
C1 C11 1.50(2)
C2 C3 1.36(2)
C2 C7 1.42(2)
C3 C4 1.39(2)
C3 I1 2.089(15)
C4 H4 0.9500
C4 C5 1.35(3)
C5 H5 0.9500
C5 C6 1.41(2)
C6 H6 0.9500
C6 C7 1.39(2)
C7 C8 1.48(2)
C8 H8A 0.9900
C8 H8B 0.9900
C8 C9 1.53(2)
C9 H9 1.0000
C9 C10 1.51(3)
C10 H10A 0.9800
C10 H10B 0.9800
C10 H10C 0.9800
C11 O1 1.22(2)
C11 O2 1.299(18)
O2 H2 0.8400
C12 H12 1.0000
C12 C13 1.52(2)
C12 C20 1.56(2)
C12 C22 1.51(2)
C13 C14 1.40(2)
C13 C18 1.40(2)
C14 C15 1.37(2)
C14 I2 2.102(17)
C15 H15 0.9500
C15 C16 1.39(2)
C16 H16 0.9500
C16 C17 1.37(2)
C17 H17 0.9500
C17 C18 1.39(3)
C18 C19 1.51(2)
C19 H19A 0.9900
C19 H19B 0.9900
C19 C20 1.547(12)
C20 H20 1.0000
C20 C21 1.52(2)
C21 H21A 0.9800
C21 H21B 0.9800
C21 H21C 0.9800
C22 O3 1.21(2)
C22 O4 1.28(2)
O4 H4A 0.8400
